data_4505663
loop_
_publ_author_name
'Aaker\"oy, Christer B.'
'Beatty, Alicia M.'
'Helfrich, Brian A.'
'Nieuwenhuyzen, Mark'

_publ_section_title
;
 Do Polymorphic Compounds Make Good Cocrystallizing Agents? A Structural
 Case Study that Demonstrates the Importance of Synthon Flexibility
;
_journal_issue 2
_journal_name_full 'Crystal Growth &amp; Design'
_journal_page_first 159
_journal_paper_doi 10.1021/cg025593z
_journal_volume 3
_journal_year 2003
_chemical_formula_sum 'C18 H16 Cl2 N2 O6'
_chemical_formula_weight 427.23
_chemical_melting_point 448.5(15)
_chemical_name_systematic
; 
 2(4-Chlorobenzamide) : Fumaric acid 
;
_space_group_IT_number 2
_symmetry_cell_setting triclinic
_symmetry_space_group_name_Hall '-P 1'
_symmetry_space_group_name_H-M 'P -1'
_atom_sites_solution_hydrogens difmap
_atom_sites_solution_primary direct
_atom_sites_solution_secondary difmap
_audit_creation_method SHELXL-97
_cell_angle_alpha 86.428(6)
_cell_angle_beta 72.174(6)
_cell_angle_gamma 89.506(7)
_cell_formula_units_Z 2
_cell_length_a 9.2674(8)
_cell_length_b 10.1386(9)
_cell_length_c 10.4805(10)
_cell_measurement_reflns_used 1619
_cell_measurement_temperature 203(2)
_cell_measurement_theta_max 27.75
_cell_measurement_theta_min 2.95
_cell_volume 935.58(15)
_computing_cell_refinement 'Bruker SMART'
_computing_data_collection 'Bruker SMART'
_computing_data_reduction 'Bruker SHELXTL'
_computing_molecular_graphics 'Bruker SHELXTL'
_computing_publication_material 'Bruker SHELXTL'
_computing_structure_refinement 'SHELXL-97 (Sheldrick, 1997)'
_computing_structure_solution 'SHELXS-97 (Sheldrick, 1990)'
_diffrn_ambient_temperature 203(2)
_diffrn_measured_fraction_theta_full 0.892
_diffrn_measured_fraction_theta_max 0.892
_diffrn_measurement_device_type 'CCD area detector'
_diffrn_measurement_method 'phi and omega scans'
_diffrn_radiation_monochromator graphite
_diffrn_radiation_source 'fine-focus sealed tube'
_diffrn_radiation_type MoK\a
_diffrn_radiation_wavelength 0.71073
_diffrn_reflns_av_R_equivalents 0.0291
_diffrn_reflns_av_sigmaI/netI 0.0403
_diffrn_reflns_limit_h_max 12
_diffrn_reflns_limit_h_min -12
_diffrn_reflns_limit_k_max 13
_diffrn_reflns_limit_k_min -13
_diffrn_reflns_limit_l_max 13
_diffrn_reflns_limit_l_min -13
_diffrn_reflns_number 6971
_diffrn_reflns_theta_full 28.25
_diffrn_reflns_theta_max 28.25
_diffrn_reflns_theta_min 2.05
_exptl_absorpt_coefficient_mu 0.386
_exptl_absorpt_correction_T_max 0.9267
_exptl_absorpt_correction_T_min 0.9096
_exptl_absorpt_correction_type SADABS
_exptl_crystal_colour colorless
_exptl_crystal_density_diffrn 1.517
_exptl_crystal_density_method 'not measured'
_exptl_crystal_description plate
_exptl_crystal_F_000 440
_exptl_crystal_size_max 0.25
_exptl_crystal_size_mid 0.25
_exptl_crystal_size_min 0.20
_refine_diff_density_max 0.361
_refine_diff_density_min -0.289
_refine_diff_density_rms 0.062
_refine_ls_extinction_coef 0.0113(19)
_refine_ls_extinction_expression Fc^*^=kFc[1+0.001xFc^2^\l^3^/sin(2\q)]^-1/4^
_refine_ls_extinction_method SHELXL
_refine_ls_goodness_of_fit_ref 0.958
_refine_ls_hydrogen_treatment 'riding model'
_refine_ls_matrix_type full
_refine_ls_number_parameters 254
_refine_ls_number_reflns 4128
_refine_ls_number_restraints 0
_refine_ls_restrained_S_all 0.958
_refine_ls_R_factor_all 0.0546
_refine_ls_R_factor_gt 0.0389
_refine_ls_shift/su_max 0.001
_refine_ls_shift/su_mean 0.000
_refine_ls_structure_factor_coef Fsqd
_refine_ls_weighting_details 'calc w=1/[\s^2^(Fo^2^)+(0.0700P)^2^+0.0000P] where P=(Fo^2^+2Fc^2^)/3'
_refine_ls_weighting_scheme calc
_refine_ls_wR_factor_gt 0.1003
_refine_ls_wR_factor_ref 0.1082
_reflns_number_gt 3099
_reflns_number_total 4128
_reflns_threshold_expression >2sigma(I)
_cod_data_source_file cg025593zsi20021231_034111.cif
_cod_data_source_block 33
_cod_depositor_comments
;
The following automatic conversions were performed:

'_chemical_melting_point' value '447-450' was changed to '448.5(15)'
- the average value was taken and precision was
estimated.

'_symmetry_cell_setting' value 'Triclinic' changed to
'triclinic' according to
/home/saulius/struct/CIF-dictionaries/cif_core.dic dictionary named
'cif_core.dic' version 2.4.1 from 2010-06-29.

Automatic conversion script
Id: cif_fix_values 1715 2011-07-08 13:25:40Z adriana 
;
_cod_original_sg_symbol_H-M P-1
_cod_database_code 4505663

loop_
_symmetry_equiv_pos_as_xyz
'x, y, z'
'-x, -y, -z'

loop_
_atom_site_label
_atom_site_type_symbol
_atom_site_fract_x
_atom_site_fract_y
_atom_site_fract_z
_atom_site_U_iso_or_equiv
_atom_site_adp_type
_atom_site_occupancy
_atom_site_symmetry_multiplicity
_atom_site_calc_flag
_atom_site_refinement_flags
C1 C -0.17593(17) 0.98500(15) 0.23698(16) 0.0229(3) Uani 1 1 d .
C2 C -0.11194(18) 0.86124(16) 0.22552(17) 0.0280(4) Uani 1 1 d .
H2 H -0.1742 0.7862 0.2581 0.034 Uiso 1 1 calc R
C3 C 0.04165(19) 0.84551(17) 0.16713(18) 0.0305(4) Uani 1 1 d .
H3 H 0.0845 0.7609 0.1599 0.037 Uiso 1 1 calc R
C4 C 0.13118(18) 0.95723(17) 0.11944(17) 0.0276(4) Uani 1 1 d .
Cl4 Cl 0.32436(5) 0.93962(5) 0.04405(5) 0.04041(15) Uani 1 1 d .
C5 C 0.07111(18) 1.08177(16) 0.12849(17) 0.0281(4) Uani 1 1 d .
H5 H 0.1339 1.1564 0.0949 0.034 Uiso 1 1 calc R
C6 C -0.08275(18) 1.09588(16) 0.18760(17) 0.0270(4) Uani 1 1 d .
H6 H -0.1251 1.1807 0.1947 0.032 Uiso 1 1 calc R
C7 C -0.34291(18) 0.99549(15) 0.29722(17) 0.0249(4) Uani 1 1 d .
N7 N -0.40028(15) 1.10741(13) 0.34538(15) 0.0312(4) Uani 1 1 d .
H71 H -0.4990 1.1145 0.3749 0.037 Uiso 1 1 d R
H72 H -0.3469 1.1678 0.3533 0.037 Uiso 1 1 d R
O7 O -0.42383(13) 0.89748(11) 0.29986(13) 0.0338(3) Uani 1 1 d .
C11 C 0.31487(18) 1.47359(15) 0.23949(16) 0.0232(3) Uani 1 1 d .
C12 C 0.37331(18) 1.60085(16) 0.22419(17) 0.0267(4) Uani 1 1 d .
H12 H 0.3075 1.6717 0.2526 0.032 Uiso 1 1 calc R
C13 C 0.52699(18) 1.62532(16) 0.16773(17) 0.0292(4) Uani 1 1 d .
H13 H 0.5659 1.7120 0.1578 0.035 Uiso 1 1 calc R
C14 C 0.62198(18) 1.52092(17) 0.12637(17) 0.0284(4) Uani 1 1 d .
Cl14 Cl 0.81494(5) 1.54919(5) 0.05509(5) 0.04249(16) Uani 1 1 d .
C15 C 0.56744(19) 1.39369(16) 0.13940(17) 0.0299(4) Uani 1 1 d .
H15 H 0.6338 1.3235 0.1099 0.036 Uiso 1 1 calc R
C16 C 0.41368(19) 1.37006(16) 0.19642(17) 0.0291(4) Uani 1 1 d .
H16 H 0.3756 1.2832 0.2062 0.035 Uiso 1 1 calc R
C17 C 0.14818(18) 1.45386(15) 0.29809(16) 0.0246(3) Uani 1 1 d .
N17 N 0.09547(15) 1.33319(13) 0.34025(15) 0.0326(4) Uani 1 1 d .
H171 H -0.0048 1.3256 0.3673 0.039 Uiso 1 1 d R
H172 H 0.1528 1.2757 0.3511 0.039 Uiso 1 1 d R
O17 O 0.06273(13) 1.54968(11) 0.30414(13) 0.0334(3) Uani 1 1 d .
C21 C -0.29648(17) 1.44063(15) 0.42250(16) 0.0243(4) Uani 1 1 d .
O21 O -0.22527(12) 1.55241(11) 0.41491(12) 0.0313(3) Uani 1 1 d .
H21 H -0.1299 1.5443 0.3781 0.038 Uiso 1 1 d R
O22 O -0.23325(13) 1.33860(11) 0.38238(13) 0.0337(3) Uani 1 1 d .
C22 C -0.46241(18) 1.44520(16) 0.48498(17) 0.0268(4) Uani 1 1 d .
H22 H -0.5173 1.3653 0.5057 0.032 Uiso 1 1 d R
C31 C -0.78657(18) 0.98483(16) 0.41396(17) 0.0243(3) Uani 1 1 d .
O31 O -0.70864(13) 0.87913(11) 0.38036(12) 0.0314(3) Uani 1 1 d .
H31 H -0.6198 0.8947 0.3589 0.038 Uiso 1 1 d R
O32 O -0.73320(13) 1.09567(11) 0.40454(13) 0.0343(3) Uani 1 1 d .
C32 C -0.95158(17) 0.95654(16) 0.46842(16) 0.0257(4) Uani 1 1 d .
H32 H -0.9872 0.8730 0.4576 0.031 Uiso 1 1 d R

loop_
_atom_site_aniso_label
_atom_site_aniso_U_11
_atom_site_aniso_U_22
_atom_site_aniso_U_33
_atom_site_aniso_U_23
_atom_site_aniso_U_13
_atom_site_aniso_U_12
C1 0.0204(8) 0.0254(8) 0.0225(9) -0.0009(6) -0.0063(7) -0.0012(6)
C2 0.0252(8) 0.0253(8) 0.0317(10) 0.0018(7) -0.0070(7) -0.0029(6)
C3 0.0262(9) 0.0283(9) 0.0360(10) 0.0007(7) -0.0087(8) 0.0054(7)
C4 0.0185(8) 0.0376(10) 0.0254(9) 0.0002(7) -0.0053(7) 0.0005(7)
Cl4 0.0190(2) 0.0544(3) 0.0421(3) -0.0001(2) -0.00151(19) 0.00278(18)
C5 0.0250(8) 0.0285(9) 0.0284(9) 0.0015(7) -0.0052(7) -0.0061(7)
C6 0.0238(8) 0.0252(8) 0.0309(9) -0.0011(7) -0.0070(7) -0.0012(6)
C7 0.0216(8) 0.0258(8) 0.0270(9) -0.0014(7) -0.0072(7) 0.0000(6)
N7 0.0167(7) 0.0272(7) 0.0474(10) -0.0089(6) -0.0050(6) -0.0015(5)
O7 0.0200(6) 0.0265(6) 0.0519(8) -0.0092(5) -0.0054(6) -0.0030(5)
C11 0.0212(8) 0.0264(8) 0.0221(8) -0.0007(6) -0.0069(7) 0.0014(6)
C12 0.0253(8) 0.0252(8) 0.0287(9) -0.0029(7) -0.0069(7) 0.0020(6)
C13 0.0266(9) 0.0274(9) 0.0318(10) -0.0014(7) -0.0063(7) -0.0046(7)
C14 0.0211(8) 0.0392(10) 0.0241(9) -0.0014(7) -0.0057(7) -0.0012(7)
Cl14 0.0201(2) 0.0569(3) 0.0448(3) -0.0026(2) -0.0017(2) -0.00444(19)
C15 0.0259(9) 0.0289(9) 0.0338(10) -0.0048(7) -0.0072(8) 0.0062(7)
C16 0.0255(8) 0.0250(8) 0.0356(10) -0.0026(7) -0.0074(7) 0.0019(6)
C17 0.0215(8) 0.0253(8) 0.0268(9) -0.0006(6) -0.0074(7) -0.0005(6)
N17 0.0193(7) 0.0233(7) 0.0534(10) 0.0033(6) -0.0095(7) 0.0002(5)
O17 0.0194(6) 0.0247(6) 0.0506(8) 0.0018(5) -0.0036(5) 0.0019(5)
C21 0.0222(8) 0.0237(8) 0.0269(9) -0.0012(7) -0.0076(7) 0.0002(6)
O21 0.0176(6) 0.0262(6) 0.0456(8) -0.0050(5) -0.0022(5) -0.0021(4)
O22 0.0224(6) 0.0251(6) 0.0514(8) -0.0074(5) -0.0069(6) 0.0011(5)
C22 0.0208(8) 0.0272(8) 0.0311(10) -0.0012(7) -0.0063(7) -0.0018(6)
C31 0.0210(8) 0.0280(8) 0.0238(9) 0.0021(6) -0.0073(7) -0.0002(6)
O31 0.0197(6) 0.0256(6) 0.0462(8) -0.0048(5) -0.0057(5) -0.0014(4)
O32 0.0207(6) 0.0256(6) 0.0530(8) 0.0006(5) -0.0063(6) -0.0025(5)
C32 0.0210(8) 0.0291(9) 0.0263(9) 0.0023(7) -0.0070(7) -0.0042(6)

loop_
_atom_type_symbol
_atom_type_description
_atom_type_scat_dispersion_real
_atom_type_scat_dispersion_imag
_atom_type_scat_source
C C 0.0033 0.0016 'International Tables Vol C Tables 4.2.6.8 and 6.1.1.4'
H H 0.0000 0.0000 'International Tables Vol C Tables 4.2.6.8 and 6.1.1.4'
N N 0.0061 0.0033 'International Tables Vol C Tables 4.2.6.8 and 6.1.1.4'
O O 0.0106 0.0060 'International Tables Vol C Tables 4.2.6.8 and 6.1.1.4'
Cl Cl 0.1484 0.1585 'International Tables Vol C Tables 4.2.6.8 and 6.1.1.4'

loop_
_geom_angle_atom_site_label_1
_geom_angle_atom_site_label_2
_geom_angle_atom_site_label_3
_geom_angle
_geom_angle_site_symmetry_1
C2 C1 C6 119.01(15) .
C2 C1 C7 118.80(14) .
C6 C1 C7 122.16(15) .
C3 C2 C1 121.26(15) .
C2 C3 C4 118.42(16) .
C5 C4 C3 121.83(15) .
C5 C4 Cl4 118.98(13) .
C3 C4 Cl4 119.18(14) .
C4 C5 C6 119.05(15) .
C5 C6 C1 120.43(16) .
O7 C7 N7 122.10(15) .
O7 C7 C1 118.69(15) .
N7 C7 C1 119.21(13) .
C12 C11 C16 118.76(15) .
C12 C11 C17 118.49(14) .
C16 C11 C17 122.73(14) .
C13 C12 C11 120.98(15) .
C14 C13 C12 118.95(15) .
C15 C14 C13 121.47(15) .
C15 C14 Cl14 118.74(14) .
C13 C14 Cl14 119.78(13) .
C14 C15 C16 119.19(16) .
C15 C16 C11 120.65(15) .
O17 C17 N17 121.86(15) .
O17 C17 C11 119.69(14) .
N17 C17 C11 118.44(14) .
O22 C21 O21 123.53(14) .
O22 C21 C22 121.45(14) .
O21 C21 C22 115.02(14) .
C22 C22 C21 123.67(19) 2_486
O32 C31 O31 124.99(15) .
O32 C31 C32 122.74(15) .
O31 C31 C32 112.26(13) .
C32 C32 C31 122.40(19) 2_376

loop_
_geom_bond_atom_site_label_1
_geom_bond_atom_site_label_2
_geom_bond_distance
_geom_bond_site_symmetry_2
C1 C2 1.379(2) .
C1 C6 1.396(2) .
C1 C7 1.487(2) .
C2 C3 1.379(2) .
C3 C4 1.383(2) .
C4 C5 1.373(2) .
C4 Cl4 1.7342(17) .
C5 C6 1.380(2) .
C7 O7 1.2439(18) .
C7 N7 1.312(2) .
C11 C12 1.385(2) .
C11 C16 1.390(2) .
C11 C17 1.487(2) .
C12 C13 1.383(2) .
C13 C14 1.375(2) .
C14 C15 1.373(2) .
C14 Cl14 1.7327(16) .
C15 C16 1.383(2) .
C17 O17 1.2405(19) .
C17 N17 1.320(2) .
C21 O22 1.2178(19) .
C21 O21 1.3023(18) .
C21 C22 1.477(2) .
C22 C22 1.310(3) 2_486
C31 O32 1.218(2) .
C31 O31 1.293(2) .
C31 C32 1.483(2) .
C32 C32 1.310(3) 2_376

loop_
_geom_hbond_atom_site_label_D
_geom_hbond_atom_site_label_H
_geom_hbond_atom_site_label_A
_geom_hbond_distance_DH
_geom_hbond_distance_HA
_geom_hbond_distance_DA
_geom_hbond_angle_DHA
_geom_hbond_site_symmetry_A
N7 H71 O32 0.88 2.10 2.9570(17) 164.3 .
N7 H72 O22 0.81 2.12 2.9298(18) 172.9 .
N17 H171 O22 0.89 2.08 2.9419(18) 164.4 .
N17 H172 O32 0.81 2.23 3.0268(19) 168.2 1_655
O21 H21 O17 0.85 1.71 2.5647(16) 172.7 .
O31 H31 O7 0.80 1.73 2.5176(15) 168.5 .

loop_
_geom_torsion_atom_site_label_1
_geom_torsion_atom_site_label_2
_geom_torsion_atom_site_label_3
_geom_torsion_atom_site_label_4
_geom_torsion
_geom_torsion_site_symmetry_4
C6 C1 C2 C3 0.4(3) .
C7 C1 C2 C3 178.20(15) .
C1 C2 C3 C4 -0.2(3) .
C2 C3 C4 C5 -0.2(3) .
C2 C3 C4 Cl4 -179.33(13) .
C3 C4 C5 C6 0.4(3) .
Cl4 C4 C5 C6 179.55(13) .
C4 C5 C6 C1 -0.3(3) .
C2 C1 C6 C5 -0.1(3) .
C7 C1 C6 C5 -177.90(15) .
C2 C1 C7 O7 -20.4(2) .
C6 C1 C7 O7 157.36(16) .
C2 C1 C7 N7 159.82(16) .
C6 C1 C7 N7 -22.4(2) .
C16 C11 C12 C13 -0.3(3) .
C17 C11 C12 C13 -178.65(15) .
C11 C12 C13 C14 0.1(3) .
C12 C13 C14 C15 0.3(3) .
C12 C13 C14 Cl14 179.90(13) .
C13 C14 C15 C16 -0.5(3) .
Cl14 C14 C15 C16 179.85(13) .
C14 C15 C16 C11 0.4(3) .
C12 C11 C16 C15 0.0(3) .
C17 C11 C16 C15 178.33(15) .
C12 C11 C17 O17 16.0(2) .
C16 C11 C17 O17 -162.34(16) .
C12 C11 C17 N17 -165.18(15) .
C16 C11 C17 N17 16.5(2) .
O22 C21 C22 C22 -171.6(2) 2_486
O21 C21 C22 C22 8.8(3) 2_486
O32 C31 C32 C32 -12.3(3) 2_376
O31 C31 C32 C32 166.8(2) 2_376
